data_4511251
loop_
_publ_author_name
'P\'erez-Torralba, Marta'
'Garc\'ia, M. \'Angeles'
'L\'opez, Concepci\'on'
'Torralba, M. Carmen'
'Torres, M. Rosario'
'Claramunt, Rosa M.'
'Elguero, Jos\'e'

_publ_section_title
;
 Structural Investigation of Weak Intermolecular Interactions (Hydrogen
 and Halogen Bonds) in Fluorine-Substituted Benzimidazoles
;
_journal_issue 7
_journal_name_full 'Crystal Growth &amp; Design'
_journal_page_first 3499
_journal_paper_doi 10.1021/cg500442k
_journal_volume 14
_journal_year 2014
_chemical_formula_sum 'C10 H2 F10 N2 O2'
_chemical_formula_weight 372.14
_chemical_name_systematic
; 
 ? 
;
_space_group_IT_number 14
_symmetry_cell_setting monoclinic
_symmetry_space_group_name_Hall '-P 2ybc'
_symmetry_space_group_name_H-M 'P 1 21/c 1'
_atom_sites_solution_hydrogens geom
_atom_sites_solution_primary direct
_atom_sites_solution_secondary difmap
_audit_creation_method SHELXL-97
_cell_angle_alpha 90.00
_cell_angle_beta 94.256(3)
_cell_angle_gamma 90.00
_cell_formula_units_Z 8
_cell_length_a 9.7330(13)
_cell_length_b 15.198(2)
_cell_length_c 18.133(2)
_cell_measurement_reflns_used 2596
_cell_measurement_temperature 293(2)
_cell_measurement_theta_max 19.59
_cell_measurement_theta_min 2.25
_cell_volume 2674.9(6)
_computing_cell_refinement 'Bruker SMART'
_computing_data_collection 'Bruker SMART'
_computing_data_reduction 'Bruker SAINT'
_computing_molecular_graphics 'Bruker SHELXTL'
_computing_publication_material 'Bruker SHELXTL'
_computing_structure_refinement 'SHELXL-97 (Sheldrick, 1997)'
_computing_structure_solution 'SHELXS-97 (Sheldrick, 1990)'
_diffrn_ambient_temperature 293(2)
_diffrn_measured_fraction_theta_full 0.988
_diffrn_measured_fraction_theta_max 0.988
_diffrn_measurement_device_type 'CCD area detector'
_diffrn_measurement_method 'phi and omega scans'
_diffrn_radiation_monochromator graphite
_diffrn_radiation_source 'fine-focus sealed tube'
_diffrn_radiation_type MoK\a
_diffrn_radiation_wavelength 0.71073
_diffrn_reflns_av_R_equivalents 0.0649
_diffrn_reflns_av_sigmaI/netI 0.0853
_diffrn_reflns_limit_h_max 11
_diffrn_reflns_limit_h_min -11
_diffrn_reflns_limit_k_max 17
_diffrn_reflns_limit_k_min -18
_diffrn_reflns_limit_l_max 21
_diffrn_reflns_limit_l_min -21
_diffrn_reflns_number 20210
_diffrn_reflns_theta_full 25.00
_diffrn_reflns_theta_max 25.00
_diffrn_reflns_theta_min 1.75
_exptl_absorpt_coefficient_mu 0.220
_exptl_absorpt_correction_type none
_exptl_crystal_colour pink
_exptl_crystal_density_diffrn 1.848
_exptl_crystal_density_method 'not measured'
_exptl_crystal_description prismatic
_exptl_crystal_F_000 1456
_exptl_crystal_size_max 0.42
_exptl_crystal_size_mid 0.20
_exptl_crystal_size_min 0.06
_refine_diff_density_max 0.524
_refine_diff_density_min -0.451
_refine_diff_density_rms 0.054
_refine_ls_extinction_method none
_refine_ls_goodness_of_fit_ref 0.998
_refine_ls_hydrogen_treatment constr
_refine_ls_matrix_type full
_refine_ls_number_parameters 433
_refine_ls_number_reflns 4668
_refine_ls_number_restraints 0
_refine_ls_restrained_S_all 0.998
_refine_ls_R_factor_all 0.1307
_refine_ls_R_factor_gt 0.0522
_refine_ls_shift/su_max 0.000
_refine_ls_shift/su_mean 0.000
_refine_ls_structure_factor_coef Fsqd
_refine_ls_weighting_details 'calc w=1/[\s^2^(Fo^2^)+(0.0600P)^2^+0.0000P] where P=(Fo^2^+2Fc^2^)/3'
_refine_ls_weighting_scheme calc
_refine_ls_wR_factor_gt 0.1245
_refine_ls_wR_factor_ref 0.1465
_reflns_number_gt 2030
_reflns_number_total 4668
_reflns_threshold_expression >2sigma(I)
_cod_data_source_file cg500442k_si_001.cif
_cod_data_source_block C10H2F10N2O2_(6)
_cod_depositor_comments
;
The following automatic conversions were performed:

'_symmetry_cell_setting' value 'Monoclinic' changed to 'monoclinic'
according to
/usr/data/users/saulius/crontab/automatic-downloads/rss-feeds/ACS/lib/dictionaries/cif_core.dic
dictionary named 'cif_core.dic' version 2.4.2 from 2011-04-26.

Automatic conversion script
Id: cif_fix_values 2281 2013-09-26 08:29:07Z andrius 

 Adding full bibliography for 4511245--4511251.cif.
;
_cod_original_sg_symbol_H-M P2(1)/c
_cod_database_code 4511251

loop_
_symmetry_equiv_pos_as_xyz
'x, y, z'
'-x, y+1/2, -z+1/2'
'-x, -y, -z'
'x, -y-1/2, z-1/2'

loop_
_atom_site_label
_atom_site_type_symbol
_atom_site_fract_x
_atom_site_fract_y
_atom_site_fract_z
_atom_site_U_iso_or_equiv
_atom_site_adp_type
_atom_site_occupancy
_atom_site_symmetry_multiplicity
_atom_site_calc_flag
_atom_site_refinement_flags
N31 N 0.0107(3) 0.2871(2) 0.13071(16) 0.0400(8) Uani 1 1 d .
H31 H -0.0749 0.3167 0.1189 0.048 Uiso 1 1 d R
C7A1 C -0.0671(4) 0.1359(3) 0.1182(2) 0.0404(10) Uani 1 1 d .
C3A1 C 0.0019(4) 0.2011(3) 0.1600(2) 0.0401(10) Uani 1 1 d .
C41 C 0.0567(4) 0.1810(3) 0.2301(2) 0.0489(11) Uani 1 1 d .
C51 C 0.0466(5) 0.0980(3) 0.2586(3) 0.0625(13) Uani 1 1 d .
C61 C -0.0232(5) 0.0342(3) 0.2182(3) 0.0644(14) Uani 1 1 d .
C71 C -0.0795(4) 0.0528(3) 0.1487(3) 0.0537(12) Uani 1 1 d .
C3A2 C 0.4879(4) 0.3158(3) 0.0053(2) 0.0452(11) Uani 1 1 d .
C7A2 C 0.4165(4) 0.2439(3) -0.0262(2) 0.0433(10) Uani 1 1 d .
C72 C 0.3890(4) 0.2403(3) -0.1017(3) 0.0548(12) Uani 1 1 d .
C62 C 0.4337(5) 0.3061(3) -0.1464(3) 0.0655(13) Uani 1 1 d .
C52 C 0.5074(5) 0.3739(3) -0.1161(3) 0.0669(14) Uani 1 1 d .
C42 C 0.5346(4) 0.3787(3) -0.0421(3) 0.0542(12) Uani 1 1 d .
C92 C 0.3940(5) 0.0501(3) 0.1006(3) 0.0648(13) Uani 1 1 d .
C91 C -0.1311(5) 0.2003(4) -0.0810(3) 0.0645(13) Uani 1 1 d .
C81 C -0.0498(4) 0.1771(3) -0.0092(2) 0.0462(11) Uani 1 1 d .
C82 C 0.4585(4) 0.1235(3) 0.0593(2) 0.0444(11) Uani 1 1 d .
O11 O 0.0738(3) 0.1832(2) -0.00560(16) 0.0664(9) Uani 1 1 d .
O21 O 0.2447(3) 0.29305(19) 0.13440(16) 0.0612(8) Uani 1 1 d .
C21 C 0.1313(4) 0.3241(3) 0.1182(2) 0.0440(10) Uani 1 1 d .
C11 C 0.1196(5) 0.4117(3) 0.0782(3) 0.0636(14) Uani 1 1 d .
C22 C 0.6323(4) 0.3325(3) 0.1169(3) 0.0526(12) Uani 1 1 d .
O22 O 0.7405(3) 0.32860(18) 0.08615(17) 0.0645(9) Uani 1 1 d .
C12 C 0.6392(6) 0.3470(5) 0.1997(3) 0.0848(17) Uani 1 1 d .
O12 O 0.5823(3) 0.13280(19) 0.06713(16) 0.0628(9) Uani 1 1 d .
F41 F 0.1204(2) 0.24320(17) 0.27147(13) 0.0680(7) Uani 1 1 d .
F51 F 0.1027(3) 0.08006(19) 0.32654(15) 0.0960(10) Uani 1 1 d .
F61 F -0.0346(3) -0.04707(18) 0.24626(16) 0.0983(10) Uani 1 1 d .
F71 F -0.1472(3) -0.01018(16) 0.10898(15) 0.0795(8) Uani 1 1 d .
F9A1 F -0.2646(3) 0.1907(2) -0.08050(15) 0.0893(9) Uani 1 1 d .
F9B1 F -0.0933(4) 0.1518(3) -0.13505(17) 0.1480(17) Uani 1 1 d .
F9C1 F -0.1110(4) 0.2804(3) -0.0998(2) 0.1526(18) Uani 1 1 d .
F9B2 F 0.3933(7) 0.0637(3) 0.1673(2) 0.213(3) Uani 1 1 d .
F9A2 F 0.2664(4) 0.0366(3) 0.0808(3) 0.188(3) Uani 1 1 d .
F9C2 F 0.4497(4) -0.0232(2) 0.0920(2) 0.1515(17) Uani 1 1 d .
F62 F 0.4052(3) 0.3017(2) -0.22002(16) 0.0977(10) Uani 1 1 d .
F52 F 0.5509(3) 0.4383(2) -0.15989(18) 0.1089(11) Uani 1 1 d .
F42 F 0.6063(2) 0.44773(16) -0.01289(16) 0.0775(8) Uani 1 1 d .
F1C1 F 0.1851(4) 0.4746(2) 0.1155(2) 0.1219(13) Uani 1 1 d .
F1B1 F 0.1782(3) 0.4066(2) 0.01494(17) 0.1068(11) Uani 1 1 d .
F1A1 F -0.0064(3) 0.43988(18) 0.06532(19) 0.1030(11) Uani 1 1 d .
F72 F 0.3218(3) 0.17101(17) -0.13239(14) 0.0730(8) Uani 1 1 d .
F1A2 F 0.5197(3) 0.3618(2) 0.22564(16) 0.1095(11) Uani 1 1 d .
F1B2 F 0.6939(4) 0.2800(3) 0.2345(2) 0.1535(17) Uani 1 1 d .
F1C2 F 0.7146(4) 0.4159(3) 0.2184(2) 0.1577(18) Uani 1 1 d .
N12 N 0.3705(3) 0.1732(2) 0.01777(18) 0.0459(9) Uani 1 1 d .
H12 H 0.2750 0.1658 0.0139 0.055 Uiso 1 1 d R
N11 N -0.1265(3) 0.15294(19) 0.04592(18) 0.0419(8) Uani 1 1 d .
H11 H -0.2183 0.1496 0.0352 0.050 Uiso 1 1 d R
N32 N 0.5072(3) 0.3258(2) 0.0827(2) 0.0472(9) Uani 1 1 d .
H32 H 0.4242 0.3201 0.1083 0.057 Uiso 1 1 d R

loop_
_atom_site_aniso_label
_atom_site_aniso_U_11
_atom_site_aniso_U_22
_atom_site_aniso_U_33
_atom_site_aniso_U_23
_atom_site_aniso_U_13
_atom_site_aniso_U_12
N31 0.0247(18) 0.044(2) 0.052(2) 0.0027(17) 0.0040(16) 0.0001(15)
C7A1 0.029(2) 0.048(3) 0.044(3) 0.005(2) 0.004(2) -0.002(2)
C3A1 0.028(2) 0.046(3) 0.047(3) 0.002(2) 0.008(2) 0.002(2)
C41 0.044(3) 0.054(3) 0.048(3) -0.009(3) 0.001(2) -0.003(2)
C51 0.072(4) 0.069(4) 0.046(3) 0.011(3) 0.003(3) 0.012(3)
C61 0.083(4) 0.051(3) 0.061(4) 0.023(3) 0.015(3) 0.007(3)
C71 0.055(3) 0.044(3) 0.062(3) -0.005(3) 0.007(3) -0.009(2)
C3A2 0.027(2) 0.045(3) 0.063(3) 0.003(2) 0.004(2) 0.001(2)
C7A2 0.024(2) 0.046(3) 0.060(3) 0.007(2) -0.001(2) 0.001(2)
C72 0.042(3) 0.051(3) 0.070(4) 0.000(3) -0.004(3) -0.007(2)
C62 0.053(3) 0.086(4) 0.056(4) 0.019(3) -0.007(3) -0.005(3)
C52 0.053(3) 0.063(3) 0.083(4) 0.036(3) -0.004(3) -0.009(3)
C42 0.035(3) 0.042(3) 0.085(4) 0.005(3) -0.001(3) -0.007(2)
C92 0.063(4) 0.061(4) 0.073(4) 0.008(3) 0.020(3) -0.006(3)
C91 0.055(3) 0.081(4) 0.058(4) 0.002(3) 0.001(3) 0.000(3)
C81 0.030(3) 0.059(3) 0.049(3) -0.003(2) 0.002(2) 0.001(2)
C82 0.036(3) 0.045(3) 0.053(3) -0.003(2) 0.009(2) 0.001(2)
O11 0.0280(17) 0.108(3) 0.064(2) -0.0041(18) 0.0054(15) 0.0015(17)
O21 0.0255(17) 0.082(2) 0.076(2) 0.0040(17) 0.0023(15) -0.0017(16)
C21 0.031(3) 0.053(3) 0.047(3) -0.005(2) 0.003(2) -0.007(2)
C11 0.047(3) 0.062(3) 0.083(4) 0.003(3) 0.013(3) -0.014(3)
C22 0.034(3) 0.052(3) 0.072(4) -0.003(2) -0.001(3) -0.002(2)
O22 0.0265(16) 0.074(2) 0.093(2) -0.0029(18) 0.0050(17) -0.0009(15)
C12 0.054(4) 0.110(5) 0.091(5) -0.015(4) 0.002(4) -0.013(4)
O12 0.0314(18) 0.071(2) 0.085(2) 0.0183(17) -0.0021(16) 0.0019(16)
F41 0.0639(17) 0.0835(19) 0.0553(16) -0.0111(15) -0.0051(13) -0.0047(15)
F51 0.116(2) 0.112(2) 0.058(2) 0.0226(17) -0.0055(18) 0.0172(19)
F61 0.138(3) 0.0649(19) 0.094(2) 0.0275(16) 0.021(2) 0.0028(18)
F71 0.097(2) 0.0485(16) 0.092(2) -0.0012(14) 0.0018(17) -0.0214(15)
F9A1 0.0423(17) 0.146(3) 0.077(2) 0.0185(18) -0.0126(14) 0.0010(17)
F9B1 0.121(3) 0.254(5) 0.066(2) -0.042(3) -0.016(2) 0.081(3)
F9C1 0.150(3) 0.147(3) 0.150(3) 0.090(3) -0.059(3) -0.058(3)
F9B2 0.416(9) 0.151(4) 0.082(3) -0.008(3) 0.094(4) -0.138(4)
F9A2 0.077(3) 0.176(4) 0.308(7) 0.162(4) -0.013(3) -0.045(3)
F9C2 0.162(4) 0.057(2) 0.247(5) 0.037(3) 0.095(3) 0.013(2)
F62 0.091(2) 0.124(3) 0.075(2) 0.0299(18) -0.0106(18) -0.0214(19)
F52 0.100(2) 0.105(2) 0.120(3) 0.059(2) -0.0047(19) -0.0333(19)
F42 0.0581(17) 0.0526(16) 0.122(2) 0.0066(16) 0.0062(16) -0.0151(14)
F1C1 0.132(3) 0.081(2) 0.152(3) -0.003(2) 0.008(2) -0.054(2)
F1B1 0.130(3) 0.103(2) 0.094(2) 0.0360(18) 0.053(2) 0.021(2)
F1A1 0.065(2) 0.077(2) 0.168(3) 0.058(2) 0.022(2) 0.0118(16)
F72 0.0710(18) 0.0746(19) 0.0710(18) 0.0000(15) -0.0117(14) -0.0147(15)
F1A2 0.086(2) 0.163(3) 0.082(2) -0.024(2) 0.0182(18) -0.008(2)
F1B2 0.171(4) 0.193(4) 0.092(3) 0.016(3) -0.020(3) 0.070(3)
F1C2 0.148(3) 0.200(4) 0.126(3) -0.069(3) 0.014(3) -0.094(3)
N12 0.0235(18) 0.049(2) 0.065(2) 0.0085(19) 0.0026(18) -0.0022(17)
N11 0.0239(17) 0.054(2) 0.048(2) -0.0011(17) -0.0008(17) -0.0032(16)
N32 0.0230(19) 0.051(2) 0.067(3) -0.0065(18) 0.0026(19) -0.0023(16)

loop_
_atom_type_symbol
_atom_type_description
_atom_type_scat_dispersion_real
_atom_type_scat_dispersion_imag
_atom_type_scat_source
C C 0.0033 0.0016 'International Tables Vol C Tables 4.2.6.8 and 6.1.1.4'
N N 0.0061 0.0033 'International Tables Vol C Tables 4.2.6.8 and 6.1.1.4'
F F 0.0171 0.0103 'International Tables Vol C Tables 4.2.6.8 and 6.1.1.4'
O O 0.0106 0.0060 'International Tables Vol C Tables 4.2.6.8 and 6.1.1.4'
H H 0.0000 0.0000 'International Tables Vol C Tables 4.2.6.8 and 6.1.1.4'

loop_
_geom_angle_atom_site_label_1
_geom_angle_atom_site_label_2
_geom_angle_atom_site_label_3
_geom_angle
C21 N31 C3A1 122.0(3)
C21 N31 H31 121.7
C3A1 N31 H31 116.3
C71 C7A1 C3A1 119.0(4)
C71 C7A1 N11 119.5(4)
C3A1 C7A1 N11 121.4(4)
C41 C3A1 C7A1 118.9(4)
C41 C3A1 N31 121.4(4)
C7A1 C3A1 N31 119.6(4)
F41 C41 C51 119.0(4)
F41 C41 C3A1 119.7(4)
C51 C41 C3A1 121.3(4)
F51 C51 C61 120.1(5)
F51 C51 C41 120.0(5)
C61 C51 C41 119.9(5)
F61 C61 C51 120.1(5)
F61 C61 C71 120.0(5)
C51 C61 C71 119.8(4)
F71 C71 C61 119.7(4)
F71 C71 C7A1 119.3(4)
C61 C71 C7A1 121.0(4)
C42 C3A2 C7A2 117.6(4)
C42 C3A2 N32 121.2(4)
C7A2 C3A2 N32 121.1(4)
C72 C7A2 C3A2 119.4(4)
C72 C7A2 N12 118.7(4)
C3A2 C7A2 N12 121.9(4)
F72 C72 C62 119.6(5)
F72 C72 C7A2 119.8(4)
C62 C72 C7A2 120.7(4)
F62 C62 C52 120.4(5)
F62 C62 C72 119.8(5)
C52 C62 C72 119.8(5)
C62 C52 F52 119.7(5)
C62 C52 C42 120.4(4)
F52 C52 C42 119.9(5)
F42 C42 C52 119.5(4)
F42 C42 C3A2 118.5(5)
C52 C42 C3A2 122.0(4)
F9B2 C92 F9C2 107.8(5)
F9B2 C92 F9A2 103.0(5)
F9C2 C92 F9A2 104.0(5)
F9B2 C92 C82 113.4(5)
F9C2 C92 C82 113.4(4)
F9A2 C92 C82 114.2(5)
F9C1 C91 F9B1 106.3(5)
F9C1 C91 F9A1 106.2(4)
F9B1 C91 F9A1 106.2(4)
F9C1 C91 C81 111.7(4)
F9B1 C91 C81 110.9(4)
F9A1 C91 C81 115.1(4)
O11 C81 N11 126.1(4)
O11 C81 C91 119.0(4)
N11 C81 C91 114.9(4)
O12 C82 N12 126.4(4)
O12 C82 C92 118.4(4)
N12 C82 C92 115.3(4)
O21 C21 N31 126.0(4)
O21 C21 C11 119.4(4)
N31 C21 C11 114.5(4)
F1A1 C11 F1C1 105.6(4)
F1A1 C11 F1B1 109.0(4)
F1C1 C11 F1B1 105.4(4)
F1A1 C11 C21 114.2(4)
F1C1 C11 C21 112.2(4)
F1B1 C11 C21 110.0(4)
O22 C22 N32 124.8(4)
O22 C22 C12 118.7(4)
N32 C22 C12 116.5(4)
F1B2 C12 F1A2 107.8(5)
F1B2 C12 F1C2 107.6(5)
F1A2 C12 F1C2 105.4(5)
F1B2 C12 C22 110.9(5)
F1A2 C12 C22 114.0(5)
F1C2 C12 C22 110.8(5)
C82 N12 C7A2 121.8(3)
C82 N12 H12 124.6
C7A2 N12 H12 113.6
C81 N11 C7A1 121.9(3)
C81 N11 H11 116.9
C7A1 N11 H11 121.2
C22 N32 C3A2 121.5(3)
C22 N32 H32 123.5
C3A2 N32 H32 114.5

loop_
_geom_bond_atom_site_label_1
_geom_bond_atom_site_label_2
_geom_bond_distance
N31 C21 1.336(4)
N31 C3A1 1.416(5)
N31 H31 0.9573
C7A1 C71 1.388(5)
C7A1 C3A1 1.388(5)
C7A1 N11 1.417(4)
C3A1 C41 1.376(5)
C41 F41 1.332(4)
C41 C51 1.369(6)
C51 F51 1.338(5)
C51 C61 1.366(6)
C61 F61 1.344(5)
C61 C71 1.366(6)
C71 F71 1.341(5)
C3A2 C42 1.385(6)
C3A2 C7A2 1.395(5)
C3A2 N32 1.410(5)
C7A2 C72 1.377(5)
C7A2 N12 1.428(5)
C72 F72 1.339(5)
C72 C62 1.377(6)
C62 F62 1.345(5)
C62 C52 1.348(6)
C52 F52 1.349(5)
C52 C42 1.350(6)
C42 F42 1.346(5)
C92 F9B2 1.229(5)
C92 F9C2 1.253(5)
C92 F9A2 1.284(5)
C92 C82 1.507(6)
C91 F9C1 1.283(5)
C91 F9B1 1.301(5)
C91 F9A1 1.308(5)
C91 C81 1.514(6)
C81 O11 1.204(4)
C81 N11 1.342(5)
C82 O12 1.211(4)
C82 N12 1.332(5)
O21 C21 1.216(4)
C21 C11 1.516(6)
C11 F1A1 1.303(5)
C11 F1C1 1.310(5)
C11 F1B1 1.321(5)
C22 O22 1.229(5)
C22 N32 1.329(5)
C22 C12 1.513(7)
C12 F1B2 1.292(6)
C12 F1A2 1.307(6)
C12 F1C2 1.310(6)
N12 H12 0.9339
N11 H11 0.9022
N32 H32 0.9650

loop_
_geom_hbond_atom_site_label_D
_geom_hbond_atom_site_label_H
_geom_hbond_atom_site_label_A
_geom_hbond_distance_DH
_geom_hbond_distance_HA
_geom_hbond_distance_DA
_geom_hbond_angle_DHA
_geom_hbond_site_symmetry_A
N12 H12 O11 0.93 1.98 2.891(4) 164.2 .
N32 H32 O21 0.97 1.89 2.830(4) 164.3 .
N31 H31 O22 0.96 1.86 2.766(4) 157.2 1_455
N11 H11 O12 0.90 2.08 2.905(4) 151.2 1_455

loop_
_geom_torsion_atom_site_label_1
_geom_torsion_atom_site_label_2
_geom_torsion_atom_site_label_3
_geom_torsion_atom_site_label_4
_geom_torsion
C71 C7A1 C3A1 C41 0.4(5)
N11 C7A1 C3A1 C41 179.6(3)
C71 C7A1 C3A1 N31 -177.6(3)
N11 C7A1 C3A1 N31 1.6(5)
C21 N31 C3A1 C41 64.5(5)
C21 N31 C3A1 C7A1 -117.6(4)
C7A1 C3A1 C41 F41 -178.4(3)
N31 C3A1 C41 F41 -0.5(5)
C7A1 C3A1 C41 C51 1.2(6)
N31 C3A1 C41 C51 179.1(4)
F41 C41 C51 F51 -1.4(6)
C3A1 C41 C51 F51 179.0(4)
F41 C41 C51 C61 177.3(4)
C3A1 C41 C51 C61 -2.3(7)
F51 C51 C61 F61 -0.6(7)
C41 C51 C61 F61 -179.4(4)
F51 C51 C61 C71 -179.5(4)
C41 C51 C61 C71 1.7(7)
F61 C61 C71 F71 0.7(6)
C51 C61 C71 F71 179.6(4)
F61 C61 C71 C7A1 -179.0(4)
C51 C61 C71 C7A1 -0.1(7)
C3A1 C7A1 C71 F71 179.4(3)
N11 C7A1 C71 F71 0.2(5)
C3A1 C7A1 C71 C61 -1.0(6)
N11 C7A1 C71 C61 179.9(4)
C42 C3A2 C7A2 C72 -3.4(5)
N32 C3A2 C7A2 C72 174.3(3)
C42 C3A2 C7A2 N12 176.6(3)
N32 C3A2 C7A2 N12 -5.7(5)
C3A2 C7A2 C72 F72 179.3(3)
N12 C7A2 C72 F72 -0.7(6)
C3A2 C7A2 C72 C62 1.3(6)
N12 C7A2 C72 C62 -178.7(4)
F72 C72 C62 F62 2.4(6)
C7A2 C72 C62 F62 -179.6(4)
F72 C72 C62 C52 -176.7(4)
C7A2 C72 C62 C52 1.2(7)
F62 C62 C52 F52 1.0(7)
C72 C62 C52 F52 -179.9(4)
F62 C62 C52 C42 179.3(4)
C72 C62 C52 C42 -1.6(7)
C62 C52 C42 F42 -178.9(4)
F52 C52 C42 F42 -0.6(6)
C62 C52 C42 C3A2 -0.6(7)
F52 C52 C42 C3A2 177.7(4)
C7A2 C3A2 C42 F42 -178.6(3)
N32 C3A2 C42 F42 3.7(6)
C7A2 C3A2 C42 C52 3.1(6)
N32 C3A2 C42 C52 -174.5(4)
F9C1 C91 C81 O11 -59.8(6)
F9B1 C91 C81 O11 58.5(6)
F9A1 C91 C81 O11 179.1(4)
F9C1 C91 C81 N11 118.8(5)
F9B1 C91 C81 N11 -122.9(5)
F9A1 C91 C81 N11 -2.3(6)
F9B2 C92 C82 O12 72.2(7)
F9C2 C92 C82 O12 -51.2(7)
F9A2 C92 C82 O12 -170.1(5)
F9B2 C92 C82 N12 -106.8(6)
F9C2 C92 C82 N12 129.8(5)
F9A2 C92 C82 N12 10.8(7)
C3A1 N31 C21 O21 -5.5(6)
C3A1 N31 C21 C11 172.9(4)
O21 C21 C11 F1A1 -178.3(4)
N31 C21 C11 F1A1 3.3(6)
O21 C21 C11 F1C1 -58.2(6)
N31 C21 C11 F1C1 123.4(4)
O21 C21 C11 F1B1 58.8(6)
N31 C21 C11 F1B1 -119.6(4)
O22 C22 C12 F1B2 -66.7(6)
N32 C22 C12 F1B2 113.8(5)
O22 C22 C12 F1A2 171.4(5)
N32 C22 C12 F1A2 -8.1(7)
O22 C22 C12 F1C2 52.7(7)
N32 C22 C12 F1C2 -126.8(5)
O12 C82 N12 C7A2 2.7(6)
C92 C82 N12 C7A2 -178.3(4)
C72 C7A2 N12 C82 118.5(4)
C3A2 C7A2 N12 C82 -61.5(5)
O11 C81 N11 C7A1 3.6(6)
C91 C81 N11 C7A1 -174.9(4)
C71 C7A1 N11 C81 -118.7(4)
C3A1 C7A1 N11 C81 62.2(5)
O22 C22 N32 C3A2 -2.0(6)
C12 C22 N32 C3A2 177.4(4)
C42 C3A2 N32 C22 -59.8(5)
C7A2 C3A2 N32 C22 122.6(4)
